data_2236795
loop_
_publ_author_name
'Yang, Xue'
'Huang, Xu'
'Qiu, Qi-Ming'
'Jin, Qiong-Hua'
'Zhang, Cun-Lin'

_publ_section_title
;
 [Bis[\m-bis(diphenylphosphino)methane-1:2\k^2^<i>P</i>:<i>P</i>']-bis(nitrito-\k^2^<i>O</i>,<i>O</i>')]disilver(I)
 acetonitrile disolvate
;
_journal_coeditor_code ZS2232
_journal_issue 11
_journal_name_full 'Acta Crystallographica Section E'
_journal_page_first m1367
_journal_paper_doi 10.1107/S1600536812041931
_journal_volume 68
_journal_year 2012
_chemical_formula_iupac '[Ag2 (N O2)2 (C25 H22 P2)2] , 2C2 H3 N'
_chemical_formula_moiety 'C50 H44 Ag2 N2 O4 P4, 2(C2 H3 N)'
_chemical_formula_sum 'C54 H50 Ag2 N4 O4 P4'
_chemical_formula_weight 1158.60
_chemical_name_systematic
;
[Bis[\m-bis(diphenylphosphino)methane-1:2\k^2^<i>P</i>:<i>P</i>']-
bis(nitrito-\k^2^<i>O</i>,<i>O</i>')]disilver(I) acetonitrile disolvate
;
_space_group_IT_number 14
_symmetry_cell_setting monoclinic
_symmetry_space_group_name_Hall '-P 2yn'
_symmetry_space_group_name_H-M 'P 1 21/n 1'
_atom_sites_solution_hydrogens geom
_atom_sites_solution_primary direct
_atom_sites_solution_secondary difmap
_audit_creation_method SHELXL-97
_cell_angle_alpha 90.00
_cell_angle_beta 95.5430(10)
_cell_angle_gamma 90.00
_cell_formula_units_Z 2
_cell_length_a 12.1390(11)
_cell_length_b 11.1247(9)
_cell_length_c 20.0350(18)
_cell_measurement_reflns_used 6670
_cell_measurement_temperature 298(2)
_cell_measurement_theta_max 28.194
_cell_measurement_theta_min 2.489
_cell_volume 2692.9(4)
_computing_cell_refinement 'SAINT-Plus (Bruker, 2007)'
_computing_data_collection 'SMART (Bruker, 2007)'
_computing_data_reduction 'SAINT-Plus (Bruker, 2007)'
_computing_molecular_graphics 'SHELXTL (Sheldrick, 2008)'
_computing_publication_material 'SHELXTL (Sheldrick, 2008)'
_computing_structure_refinement 'SHELXL97 (Sheldrick, 2008)'
_computing_structure_solution 'SHELXS97 (Sheldrick, 2008)'
_diffrn_ambient_temperature 298(2)
_diffrn_measured_fraction_theta_full 0.997
_diffrn_measured_fraction_theta_max 0.997
_diffrn_measurement_device_type 'Bruker SMART CCD area detector'
_diffrn_measurement_method '\f and \w scans'
_diffrn_radiation_monochromator graphite
_diffrn_radiation_source 'fine-focus sealed tube'
_diffrn_radiation_type MoK\a
_diffrn_radiation_wavelength 0.71073
_diffrn_reflns_av_R_equivalents 0.0345
_diffrn_reflns_av_sigmaI/netI 0.0370
_diffrn_reflns_limit_h_max 13
_diffrn_reflns_limit_h_min -14
_diffrn_reflns_limit_k_max 13
_diffrn_reflns_limit_k_min -13
_diffrn_reflns_limit_l_max 18
_diffrn_reflns_limit_l_min -23
_diffrn_reflns_number 13205
_diffrn_reflns_theta_full 25.02
_diffrn_reflns_theta_max 25.02
_diffrn_reflns_theta_min 2.49
_diffrn_standards_number 0
_exptl_absorpt_coefficient_mu 0.893
_exptl_absorpt_correction_T_max 0.7571
_exptl_absorpt_correction_T_min 0.7166
_exptl_absorpt_correction_type multi-scan
_exptl_absorpt_process_details '(SADABS; Bruker, 2007)'
_exptl_crystal_colour colourless
_exptl_crystal_density_diffrn 1.429
_exptl_crystal_density_method 'not measured'
_exptl_crystal_description block
_exptl_crystal_F_000 1176
_exptl_crystal_size_max 0.40
_exptl_crystal_size_mid 0.35
_exptl_crystal_size_min 0.33
_refine_diff_density_max 1.005
_refine_diff_density_min -0.457
_refine_ls_extinction_method none
_refine_ls_goodness_of_fit_ref 1.074
_refine_ls_hydrogen_treatment constr
_refine_ls_matrix_type full
_refine_ls_number_parameters 308
_refine_ls_number_reflns 4752
_refine_ls_number_restraints 3
_refine_ls_restrained_S_all 1.085
_refine_ls_R_factor_all 0.0455
_refine_ls_R_factor_gt 0.0319
_refine_ls_shift/su_max 0.002
_refine_ls_shift/su_mean 0.000
_refine_ls_structure_factor_coef Fsqd
_refine_ls_weighting_details 'calc w=1/[\s^2^(Fo^2^)+(0.0370P)^2^+2.4337P] where P=(Fo^2^+2Fc^2^)/3'
_refine_ls_weighting_scheme calc
_refine_ls_wR_factor_gt 0.0783
_refine_ls_wR_factor_ref 0.0897
_reflns_number_gt 3845
_reflns_number_total 4752
_reflns_threshold_expression I>2\s(I)
_cod_data_source_file zs2232.cif
_cod_data_source_block I
_cod_original_sg_symbol_H-M 'P 21/n'
_cod_database_code 2236795
_cod_database_fobs_code 2236795

loop_
_symmetry_equiv_pos_as_xyz
'x, y, z'
'-x+1/2, y+1/2, -z+1/2'
'-x, -y, -z'
'x-1/2, -y-1/2, z-1/2'

loop_
_atom_site_type_symbol
_atom_site_label
_atom_site_fract_x
_atom_site_fract_y
_atom_site_fract_z
_atom_site_U_iso_or_equiv
_atom_site_adp_type
_atom_site_calc_flag
_atom_site_refinement_flags
_atom_site_occupancy
_atom_site_symmetry_multiplicity
Ag Ag1 0.43541(2) 0.61579(2) 0.521730(12) 0.03586(10) Uani d U 1 1
P P1 0.55178(7) 0.70130(8) 0.43866(4) 0.0324(2) Uani d . 1 1
P P2 0.43562(7) 0.53526(8) 0.63500(4) 0.0327(2) Uani d . 1 1
N N1 0.2195(3) 0.6845(4) 0.44450(19) 0.0626(10) Uani d . 1 1
N N2 0.9358(7) 0.8704(8) 0.6794(5) 0.154(3) Uani d . 1 1
O O1 0.2546(3) 0.7319(3) 0.49890(16) 0.0729(9) Uani d U 1 1
O O2 0.2823(2) 0.6093(3) 0.42403(16) 0.0627(7) Uani d U 1 1
C C1 0.5182(3) 0.6221(3) 0.35872(17) 0.0369(8) Uani d . 1 1
H H1A 0.5540 0.6623 0.3236 0.044 Uiso calc R 1 1
H H1B 0.4389 0.6247 0.3467 0.044 Uiso calc R 1 1
C C2 0.5182(3) 0.8565(3) 0.41655(17) 0.0373(8) Uani d . 1 1
C C3 0.4172(3) 0.8834(3) 0.3812(2) 0.0498(10) Uani d . 1 1
H H3 0.3691 0.8215 0.3669 0.060 Uiso calc R 1 1
C C4 0.3871(4) 1.0011(4) 0.3668(2) 0.0649(12) Uani d . 1 1
H H4 0.3198 1.0177 0.3424 0.078 Uiso calc R 1 1
C C5 0.4561(5) 1.0931(4) 0.3883(2) 0.0682(14) Uani d . 1 1
H H5 0.4352 1.1722 0.3791 0.082 Uiso calc R 1 1
C C6 0.5555(4) 1.0693(4) 0.4234(2) 0.0619(12) Uani d . 1 1
H H6 0.6021 1.1322 0.4381 0.074 Uiso calc R 1 1
C C7 0.5875(3) 0.9515(3) 0.43718(19) 0.0485(9) Uani d . 1 1
H H7 0.6561 0.9359 0.4605 0.058 Uiso calc R 1 1
C C8 0.7019(3) 0.6971(3) 0.45118(18) 0.0412(8) Uani d . 1 1
C C9 0.7677(3) 0.7389(4) 0.4033(2) 0.0649(12) Uani d . 1 1
H H9 0.7354 0.7722 0.3635 0.078 Uiso calc R 1 1
C C10 0.8810(4) 0.7309(6) 0.4150(3) 0.0925(18) Uani d . 1 1
H H10 0.9250 0.7602 0.3831 0.111 Uiso calc R 1 1
C C11 0.9295(4) 0.6809(6) 0.4720(4) 0.110(2) Uani d . 1 1
H H11 1.0063 0.6755 0.4788 0.131 Uiso calc R 1 1
C C12 0.8664(5) 0.6385(6) 0.5193(4) 0.108(2) Uani d . 1 1
H H12 0.8997 0.6032 0.5582 0.129 Uiso calc R 1 1
C C13 0.7513(4) 0.6482(4) 0.5093(2) 0.0674(13) Uani d . 1 1
H H13 0.7081 0.6214 0.5421 0.081 Uiso calc R 1 1
C C14 0.5351(3) 0.6152(3) 0.69330(16) 0.0374(8) Uani d . 1 1
C C15 0.5009(4) 0.7003(4) 0.73770(18) 0.0523(10) Uani d . 1 1
H H15 0.4260 0.7099 0.7425 0.063 Uiso calc R 1 1
C C16 0.5793(4) 0.7712(4) 0.7751(2) 0.0650(12) Uani d . 1 1
H H16 0.5563 0.8270 0.8054 0.078 Uiso calc R 1 1
C C17 0.6881(4) 0.7596(4) 0.7676(2) 0.0667(13) Uani d . 1 1
H H17 0.7393 0.8089 0.7919 0.080 Uiso calc R 1 1
C C18 0.7238(4) 0.6755(4) 0.7245(2) 0.0620(11) Uani d . 1 1
H H18 0.7990 0.6668 0.7202 0.074 Uiso calc R 1 1
C C19 0.6475(3) 0.6034(3) 0.6872(2) 0.0479(9) Uani d . 1 1
H H19 0.6719 0.5467 0.6579 0.057 Uiso calc R 1 1
C C20 0.3075(3) 0.5396(3) 0.67562(18) 0.0447(9) Uani d . 1 1
C C21 0.2194(4) 0.6045(4) 0.6469(2) 0.0674(13) Uani d . 1 1
H H21 0.2235 0.6428 0.6060 0.081 Uiso calc R 1 1
C C22 0.1227(4) 0.6127(6) 0.6800(3) 0.101(2) Uani d . 1 1
H H22 0.0635 0.6591 0.6618 0.121 Uiso calc R 1 1
C C23 0.1159(5) 0.5525(7) 0.7387(3) 0.097(2) Uani d . 1 1
H H23 0.0509 0.5561 0.7596 0.117 Uiso calc R 1 1
C C24 0.2022(5) 0.4879(6) 0.7670(3) 0.0867(17) Uani d . 1 1
H H24 0.1966 0.4478 0.8072 0.104 Uiso calc R 1 1
C C25 0.2989(4) 0.4813(4) 0.7361(2) 0.0630(12) Uani d . 1 1
H H25 0.3586 0.4376 0.7559 0.076 Uiso calc R 1 1
C C26 0.9176(7) 0.9290(8) 0.6327(6) 0.124(3) Uani d . 1 1
C C27 0.8934(8) 1.0016(10) 0.5727(5) 0.182(4) Uani d . 1 1
H H27A 0.8406 0.9604 0.5420 0.273 Uiso calc R 1 1
H H27B 0.9603 1.0147 0.5517 0.273 Uiso calc R 1 1
H H27C 0.8633 1.0775 0.5846 0.273 Uiso calc R 1 1

loop_
_atom_site_aniso_label
_atom_site_aniso_U_11
_atom_site_aniso_U_22
_atom_site_aniso_U_33
_atom_site_aniso_U_12
_atom_site_aniso_U_13
_atom_site_aniso_U_23
Ag1 0.04039(16) 0.03674(17) 0.03093(15) 0.00023(11) 0.00592(11) 0.00355(11)
P1 0.0365(5) 0.0316(5) 0.0294(4) -0.0030(4) 0.0052(4) 0.0017(4)
P2 0.0383(5) 0.0328(5) 0.0274(4) -0.0006(4) 0.0060(4) 0.0002(4)
N1 0.045(2) 0.081(3) 0.060(2) 0.0081(19) -0.0008(17) 0.015(2)
N2 0.131(6) 0.147(7) 0.176(8) 0.016(5) -0.029(6) -0.015(6)
O1 0.0686(18) 0.088(2) 0.0610(19) 0.0234(16) 0.0020(16) -0.0021(15)
O2 0.0537(17) 0.069(2) 0.0640(18) 0.0051(15) -0.0012(12) -0.0018(13)
C1 0.0462(19) 0.0323(18) 0.0326(18) -0.0010(15) 0.0057(15) 0.0028(14)
C2 0.051(2) 0.0306(18) 0.0323(18) -0.0031(15) 0.0126(16) 0.0013(14)
C3 0.058(2) 0.035(2) 0.056(2) -0.0002(18) 0.0018(19) 0.0038(17)
C4 0.080(3) 0.050(3) 0.065(3) 0.014(2) 0.008(2) 0.015(2)
C5 0.111(4) 0.039(2) 0.060(3) 0.009(3) 0.034(3) 0.013(2)
C6 0.096(4) 0.033(2) 0.061(3) -0.015(2) 0.031(3) -0.009(2)
C7 0.061(2) 0.044(2) 0.043(2) -0.0107(19) 0.0157(18) -0.0063(17)
C8 0.0367(18) 0.040(2) 0.047(2) -0.0064(15) 0.0066(16) -0.0043(17)
C9 0.051(2) 0.087(3) 0.059(3) -0.016(2) 0.020(2) -0.007(2)
C10 0.057(3) 0.115(5) 0.112(5) -0.020(3) 0.039(3) -0.021(4)
C11 0.034(3) 0.118(5) 0.176(7) -0.006(3) 0.009(4) -0.010(5)
C12 0.053(3) 0.124(5) 0.139(6) 0.000(3) -0.029(4) 0.038(4)
C13 0.049(2) 0.075(3) 0.076(3) -0.004(2) -0.005(2) 0.021(3)
C14 0.050(2) 0.0329(18) 0.0287(17) -0.0038(15) 0.0016(15) 0.0020(14)
C15 0.067(3) 0.052(2) 0.040(2) -0.004(2) 0.0121(19) -0.0085(18)
C16 0.096(4) 0.055(3) 0.043(2) -0.011(3) 0.006(2) -0.017(2)
C17 0.082(3) 0.058(3) 0.055(3) -0.017(2) -0.021(2) -0.006(2)
C18 0.054(2) 0.065(3) 0.064(3) -0.006(2) -0.011(2) 0.000(2)
C19 0.048(2) 0.046(2) 0.048(2) 0.0000(17) -0.0022(18) -0.0030(18)
C20 0.048(2) 0.050(2) 0.039(2) -0.0062(18) 0.0155(17) -0.0082(17)
C21 0.051(2) 0.095(4) 0.057(3) 0.011(2) 0.014(2) 0.001(3)
C22 0.050(3) 0.152(6) 0.104(5) 0.020(3) 0.023(3) -0.006(4)
C23 0.073(4) 0.136(6) 0.090(4) -0.018(4) 0.049(3) -0.028(4)
C24 0.091(4) 0.106(4) 0.071(3) -0.021(4) 0.049(3) -0.008(3)
C25 0.070(3) 0.072(3) 0.051(3) -0.008(2) 0.024(2) 0.006(2)
C26 0.106(6) 0.106(6) 0.158(9) 0.002(5) -0.001(6) -0.026(6)
C27 0.182(9) 0.176(10) 0.190(10) -0.011(8) 0.035(8) 0.040(9)

loop_
_atom_type_symbol
_atom_type_description
_atom_type_scat_dispersion_real
_atom_type_scat_dispersion_imag
_atom_type_scat_source
C C 0.0033 0.0016 'International Tables Vol C Tables 4.2.6.8 and 6.1.1.4'
H H 0.0000 0.0000 'International Tables Vol C Tables 4.2.6.8 and 6.1.1.4'
N N 0.0061 0.0033 'International Tables Vol C Tables 4.2.6.8 and 6.1.1.4'
O O 0.0106 0.0060 'International Tables Vol C Tables 4.2.6.8 and 6.1.1.4'
P P 0.1023 0.0942 'International Tables Vol C Tables 4.2.6.8 and 6.1.1.4'
Ag Ag -0.8971 1.1015 'International Tables Vol C Tables 4.2.6.8 and 6.1.1.4'

loop_
_geom_angle_atom_site_label_1
_geom_angle_atom_site_label_2
_geom_angle_atom_site_label_3
_geom_angle_site_symmetry_1
_geom_angle_site_symmetry_3
_geom_angle
P2 Ag1 P1 . . 144.82(3)
P2 Ag1 O1 . . 106.05(8)
P1 Ag1 O1 . . 102.83(8)
P2 Ag1 O2 . . 129.40(7)
P1 Ag1 O2 . . 85.19(7)
O1 Ag1 O2 . . 47.95(10)
P2 Ag1 Ag1 . 3_666 90.06(2)
P1 Ag1 Ag1 . 3_666 78.39(2)
O1 Ag1 Ag1 . 3_666 143.11(8)
O2 Ag1 Ag1 . 3_666 96.21(7)
C8 P1 C2 . . 104.87(17)
C8 P1 C1 . . 104.07(17)
C2 P1 C1 . . 102.52(15)
C8 P1 Ag1 . . 121.84(12)
C2 P1 Ag1 . . 113.54(11)
C1 P1 Ag1 . . 107.99(11)
C20 P2 C14 . . 103.94(16)
C20 P2 C1 . 3_666 105.18(17)
C14 P2 C1 . 3_666 103.96(16)
C20 P2 Ag1 . . 118.75(13)
C14 P2 Ag1 . . 110.93(11)
C1 P2 Ag1 3_666 . 112.72(11)
O2 N1 O1 . . 114.1(3)
N1 O1 Ag1 . . 99.1(2)
N1 O2 Ag1 . . 98.8(2)
P1 C1 P2 . 3_666 110.85(18)
P1 C1 H1A . . 109.5
P2 C1 H1A 3_666 . 109.5
P1 C1 H1B . . 109.5
P2 C1 H1B 3_666 . 109.5
H1A C1 H1B . . 108.1
C3 C2 C7 . . 117.9(3)
C3 C2 P1 . . 119.7(3)
C7 C2 P1 . . 122.3(3)
C4 C3 C2 . . 120.9(4)
C4 C3 H3 . . 119.6
C2 C3 H3 . . 119.6
C5 C4 C3 . . 120.2(4)
C5 C4 H4 . . 119.9
C3 C4 H4 . . 119.9
C6 C5 C4 . . 120.2(4)
C6 C5 H5 . . 119.9
C4 C5 H5 . . 119.9
C5 C6 C7 . . 120.2(4)
C5 C6 H6 . . 119.9
C7 C6 H6 . . 119.9
C6 C7 C2 . . 120.6(4)
C6 C7 H7 . . 119.7
C2 C7 H7 . . 119.7
C13 C8 C9 . . 119.1(4)
C13 C8 P1 . . 118.6(3)
C9 C8 P1 . . 122.2(3)
C10 C9 C8 . . 119.5(5)
C10 C9 H9 . . 120.2
C8 C9 H9 . . 120.2
C11 C10 C9 . . 121.2(5)
C11 C10 H10 . . 119.4
C9 C10 H10 . . 119.4
C10 C11 C12 . . 120.1(5)
C10 C11 H11 . . 119.9
C12 C11 H11 . . 119.9
C11 C12 C13 . . 119.8(6)
C11 C12 H12 . . 120.1
C13 C12 H12 . . 120.1
C8 C13 C12 . . 120.2(5)
C8 C13 H13 . . 119.9
C12 C13 H13 . . 119.9
C19 C14 C15 . . 118.5(3)
C19 C14 P2 . . 119.5(3)
C15 C14 P2 . . 121.4(3)
C14 C15 C16 . . 119.8(4)
C14 C15 H15 . . 120.1
C16 C15 H15 . . 120.1
C17 C16 C15 . . 120.7(4)
C17 C16 H16 . . 119.7
C15 C16 H16 . . 119.7
C16 C17 C18 . . 120.4(4)
C16 C17 H17 . . 119.8
C18 C17 H17 . . 119.8
C17 C18 C19 . . 119.9(4)
C17 C18 H18 . . 120.1
C19 C18 H18 . . 120.1
C18 C19 C14 . . 120.6(4)
C18 C19 H19 . . 119.7
C14 C19 H19 . . 119.7
C21 C20 C25 . . 119.4(4)
C21 C20 P2 . . 119.4(3)
C25 C20 P2 . . 121.1(3)
C20 C21 C22 . . 119.3(5)
C20 C21 H21 . . 120.3
C22 C21 H21 . . 120.3
C23 C22 C21 . . 119.9(6)
C23 C22 H22 . . 120.1
C21 C22 H22 . . 120.1
C24 C23 C22 . . 121.0(5)
C24 C23 H23 . . 119.5
C22 C23 H23 . . 119.5
C23 C24 C25 . . 120.0(5)
C23 C24 H24 . . 120.0
C25 C24 H24 . . 120.0
C24 C25 C20 . . 120.4(5)
C24 C25 H25 . . 119.8
C20 C25 H25 . . 119.8
N2 C26 C27 . . 178.9(11)
C26 C27 H27A . . 109.5
C26 C27 H27B . . 109.5
H27A C27 H27B . . 109.5
C26 C27 H27C . . 109.5
H27A C27 H27C . . 109.5
H27B C27 H27C . . 109.5

loop_
_geom_bond_atom_site_label_1
_geom_bond_atom_site_label_2
_geom_bond_site_symmetry_2
_geom_bond_distance
Ag1 P2 . 2.4396(9)
Ag1 P1 . 2.4747(9)
Ag1 O1 . 2.550(3)
Ag1 O2 . 2.567(3)
Ag1 Ag1 3_666 3.1809(5)
P1 C8 . 1.816(3)
P1 C2 . 1.819(3)
P1 C1 . 1.839(3)
P2 C20 . 1.824(4)
P2 C14 . 1.827(3)
P2 C1 3_666 1.839(3)
N1 O2 . 1.229(4)
N1 O1 . 1.248(5)
N2 C26 . 1.144(11)
C1 P2 3_666 1.839(3)
C1 H1A . 0.9700
C1 H1B . 0.9700
C2 C3 . 1.388(5)
C2 C7 . 1.389(5)
C3 C4 . 1.382(5)
C3 H3 . 0.9300
C4 C5 . 1.365(7)
C4 H4 . 0.9300
C5 C6 . 1.363(7)
C5 H5 . 0.9300
C6 C7 . 1.387(6)
C6 H6 . 0.9300
C7 H7 . 0.9300
C8 C13 . 1.369(6)
C8 C9 . 1.387(5)
C9 C10 . 1.376(7)
C9 H9 . 0.9300
C10 C11 . 1.353(9)
C10 H10 . 0.9300
C11 C12 . 1.360(9)
C11 H11 . 0.9300
C12 C13 . 1.396(7)
C12 H12 . 0.9300
C13 H13 . 0.9300
C14 C19 . 1.388(5)
C14 C15 . 1.390(5)
C15 C16 . 1.397(6)
C15 H15 . 0.9300
C16 C17 . 1.350(6)
C16 H16 . 0.9300
C17 C18 . 1.372(6)
C17 H17 . 0.9300
C18 C19 . 1.387(6)
C18 H18 . 0.9300
C19 H19 . 0.9300
C20 C21 . 1.371(6)
C20 C25 . 1.387(5)
C21 C22 . 1.405(6)
C21 H21 . 0.9300
C22 C23 . 1.364(9)
C22 H22 . 0.9300
C23 C24 . 1.349(8)
C23 H23 . 0.9300
C24 C25 . 1.381(6)
C24 H24 . 0.9300
C25 H25 . 0.9300
C26 C27 . 1.455(12)
C27 H27A . 0.9600
C27 H27B . 0.9600
C27 H27C . 0.9600

loop_
_geom_torsion_atom_site_label_1
_geom_torsion_atom_site_label_2
_geom_torsion_atom_site_label_3
_geom_torsion_atom_site_label_4
_geom_torsion_site_symmetry_1
_geom_torsion_site_symmetry_4
_geom_torsion
P2 Ag1 P1 C8 . . 11.22(16)
O1 Ag1 P1 C8 . . 155.83(16)
O2 Ag1 P1 C8 . . -159.29(16)
Ag1 Ag1 P1 C8 3_666 . -61.93(14)
P2 Ag1 P1 C2 . . -115.66(13)
O1 Ag1 P1 C2 . . 28.95(15)
O2 Ag1 P1 C2 . . 73.83(14)
Ag1 Ag1 P1 C2 3_666 . 171.19(13)
P2 Ag1 P1 C1 . . 131.39(12)
O1 Ag1 P1 C1 . . -84.01(14)
O2 Ag1 P1 C1 . . -39.13(13)
Ag1 Ag1 P1 C1 3_666 . 58.23(12)
P1 Ag1 P2 C20 . . 156.55(14)
O1 Ag1 P2 C20 . . 12.54(16)
O2 Ag1 P2 C20 . . -35.73(17)
Ag1 Ag1 P2 C20 3_666 . -133.82(14)
P1 Ag1 P2 C14 . . 36.27(14)
O1 Ag1 P2 C14 . . -107.73(15)
O2 Ag1 P2 C14 . . -156.00(15)
Ag1 Ag1 P2 C14 3_666 . 105.91(12)
P1 Ag1 P2 C1 . 3_666 -79.84(14)
O1 Ag1 P2 C1 . 3_666 136.15(15)
O2 Ag1 P2 C1 . 3_666 87.89(16)
Ag1 Ag1 P2 C1 3_666 3_666 -10.21(13)
O2 N1 O1 Ag1 . . -2.0(4)
P2 Ag1 O1 N1 . . -127.9(2)
P1 Ag1 O1 N1 . . 72.4(3)
O2 Ag1 O1 N1 . . 1.2(2)
Ag1 Ag1 O1 N1 3_666 . -15.2(3)
O1 N1 O2 Ag1 . . 2.0(4)
P2 Ag1 O2 N1 . . 73.8(3)
P1 Ag1 O2 N1 . . -113.3(2)
O1 Ag1 O2 N1 . . -1.2(2)
Ag1 Ag1 O2 N1 3_666 . 169.0(2)
C8 P1 C1 P2 . 3_666 62.7(2)
C2 P1 C1 P2 . 3_666 171.77(18)
Ag1 P1 C1 P2 . 3_666 -68.08(18)
C8 P1 C2 C3 . . 157.2(3)
C1 P1 C2 C3 . . 48.7(3)
Ag1 P1 C2 C3 . . -67.5(3)
C8 P1 C2 C7 . . -26.7(3)
C1 P1 C2 C7 . . -135.1(3)
Ag1 P1 C2 C7 . . 108.7(3)
C7 C2 C3 C4 . . 0.3(6)
P1 C2 C3 C4 . . 176.6(3)
C2 C3 C4 C5 . . -1.1(6)
C3 C4 C5 C6 . . 0.8(7)
C4 C5 C6 C7 . . 0.3(7)
C5 C6 C7 C2 . . -1.1(6)
C3 C2 C7 C6 . . 0.8(5)
P1 C2 C7 C6 . . -175.4(3)
C2 P1 C8 C13 . . 128.7(3)
C1 P1 C8 C13 . . -124.0(3)
Ag1 P1 C8 C13 . . -1.9(4)
C2 P1 C8 C9 . . -52.9(4)
C1 P1 C8 C9 . . 54.4(4)
Ag1 P1 C8 C9 . . 176.5(3)
C13 C8 C9 C10 . . -0.1(7)
P1 C8 C9 C10 . . -178.5(4)
C8 C9 C10 C11 . . 1.1(9)
C9 C10 C11 C12 . . -0.6(11)
C10 C11 C12 C13 . . -0.8(11)
C9 C8 C13 C12 . . -1.3(7)
P1 C8 C13 C12 . . 177.1(4)
C11 C12 C13 C8 . . 1.8(9)
C20 P2 C14 C19 . . 163.7(3)
C1 P2 C14 C19 3_666 . 53.8(3)
Ag1 P2 C14 C19 . . -67.6(3)
C20 P2 C14 C15 . . -25.3(3)
C1 P2 C14 C15 3_666 . -135.1(3)
Ag1 P2 C14 C15 . . 103.5(3)
C19 C14 C15 C16 . . -0.2(5)
P2 C14 C15 C16 . . -171.3(3)
C14 C15 C16 C17 . . 1.2(6)
C15 C16 C17 C18 . . -1.8(7)
C16 C17 C18 C19 . . 1.3(7)
C17 C18 C19 C14 . . -0.2(6)
C15 C14 C19 C18 . . -0.3(6)
P2 C14 C19 C18 . . 171.0(3)
C14 P2 C20 C21 . . 113.3(3)
C1 P2 C20 C21 3_666 . -137.8(3)
Ag1 P2 C20 C21 . . -10.5(4)
C14 P2 C20 C25 . . -64.7(4)
C1 P2 C20 C25 3_666 . 44.2(4)
Ag1 P2 C20 C25 . . 171.5(3)
C25 C20 C21 C22 . . 1.2(7)
P2 C20 C21 C22 . . -176.8(4)
C20 C21 C22 C23 . . -2.5(9)
C21 C22 C23 C24 . . 2.1(10)
C22 C23 C24 C25 . . -0.5(9)
C23 C24 C25 C20 . . -0.8(8)
C21 C20 C25 C24 . . 0.4(7)
P2 C20 C25 C24 . . 178.4(4)
